data_7117892
loop_
_publ_author_name
'Dwivedi, Vikas'
'Hari Babu, Madala'
'Kant, Ruchir'
'Sridhar Reddy, Maddi'

_publ_section_title
;
 N-Substitution dependent stereoselectivity switch in palladium catalyzed
 hydroalkynylation of ynamides: a regio and stereoselective synthesis of
 ynenamides.
;
_journal_issue 81
_journal_name_full 'Chemical communications (Cambridge, England)'
_journal_page_first 14996
_journal_page_last 14999
_journal_paper_doi 10.1039/c5cc06251a
_journal_volume 51
_journal_year 2015
_chemical_compound_source 'see text'
_chemical_formula_moiety 'C20 H14 F3 N O2'
_chemical_formula_sum 'C20 H14 F3 N O2'
_chemical_formula_weight 357.32
_space_group_IT_number 14
_symmetry_cell_setting monoclinic
_symmetry_Int_Tables_number 14
_symmetry_space_group_name_Hall '-P 2ybc'
_symmetry_space_group_name_H-M 'P 1 21/c 1'
_atom_sites_solution_hydrogens geom
_atom_sites_solution_primary direct
_atom_sites_solution_secondary difmap
_audit_update_record
;
2015-07-22 deposited with the CCDC.
2015-08-11 downloaded from the CCDC.
;
_cell_angle_alpha 90
_cell_angle_beta 108.298(6)
_cell_angle_gamma 90
_cell_formula_units_Z 4
_cell_length_a 14.816(5)
_cell_length_b 7.625(2)
_cell_length_c 15.920(5)
_cell_measurement_reflns_used 1870
_cell_measurement_temperature 293(2)
_cell_measurement_theta_max 25.4
_cell_measurement_theta_min 3.0
_cell_volume 1707.6(9)
_computing_cell_refinement
;
CrystalClear-SM Expert 2.1 b24 (Rigaku, 2012)
;
_computing_data_collection
;
CrystalClear-SM Expert 2.1 b24 (Rigaku, 2012)
;
_computing_data_reduction
;
CrystalClear-SM Expert 2.1 b24 (Rigaku, 2012)
;
_computing_molecular_graphics 'SHELXTL (Bruker, 1997)'
_computing_publication_material 'PLATON (Spek, 2003)'
_computing_structure_refinement 'SHELXL-97 (Sheldrick, 1997)'
_computing_structure_solution 'SHELXS-97 (Sheldrick, 1990)'
_diffrn_ambient_temperature 293(2)
_diffrn_detector CCD
_diffrn_detector_area_resol_mean 28.5714
_diffrn_measured_fraction_theta_full 0.967
_diffrn_measured_fraction_theta_max 0.967
_diffrn_measurement_device
;
AFC12 (Right): Kappa 3 circle
;
_diffrn_measurement_device_type
;
Rigaku Saturn724+ (4x4 bin mode)
;
_diffrn_measurement_method 'profile data from \w-scans'
_diffrn_measurement_specimen_support Fiber
_diffrn_radiation_monochromator Confocal
_diffrn_radiation_type 'Mo K\a'
_diffrn_radiation_wavelength 0.71075
_diffrn_reflns_av_R_equivalents 0.1046
_diffrn_reflns_av_sigmaI/netI 0.1353
_diffrn_reflns_limit_h_max 16
_diffrn_reflns_limit_h_min -17
_diffrn_reflns_limit_k_max 7
_diffrn_reflns_limit_k_min -9
_diffrn_reflns_limit_l_max 18
_diffrn_reflns_limit_l_min -19
_diffrn_reflns_number 10113
_diffrn_reflns_theta_full 25.37
_diffrn_reflns_theta_max 25.37
_diffrn_reflns_theta_min 3.04
_diffrn_source MicroMax003_Mo
_diffrn_source_current 0.6
_diffrn_source_power 0.0
_diffrn_source_voltage 50.0
_exptl_absorpt_coefficient_mu 0.112
_exptl_absorpt_correction_T_max 0.984
_exptl_absorpt_correction_T_min 0.969
_exptl_absorpt_correction_type multi-scan
_exptl_absorpt_process_details 'REQAB (Rigaku, 1998)'
_exptl_crystal_colour colorless
_exptl_crystal_density_diffrn 1.390
_exptl_crystal_density_method 'Not Measured'
_exptl_crystal_description Block
_exptl_crystal_F_000 736
_exptl_crystal_size_max 0.280
_exptl_crystal_size_mid 0.250
_exptl_crystal_size_min 0.140
_refine_diff_density_max 0.193
_refine_diff_density_min -0.190
_refine_diff_density_rms 0.043
_refine_ls_extinction_method none
_refine_ls_goodness_of_fit_ref 1.057
_refine_ls_hydrogen_treatment constr
_refine_ls_matrix_type full
_refine_ls_number_parameters 235
_refine_ls_number_reflns 3027
_refine_ls_number_restraints 0
_refine_ls_restrained_S_all 1.057
_refine_ls_R_factor_all 0.0975
_refine_ls_R_factor_gt 0.0552
_refine_ls_shift/su_max 0.000
_refine_ls_shift/su_mean 0.000
_refine_ls_structure_factor_coef Fsqd
_refine_ls_weighting_details 'calc w=1/[\s^2^(Fo^2^)+(0.0434P)^2^+0.1100P] where P=(Fo^2^+2Fc^2^)/3'
_refine_ls_weighting_scheme calc
_refine_ls_wR_factor_gt 0.1330
_refine_ls_wR_factor_ref 0.1471
_reflns_number_gt 1792
_reflns_number_total 3027
_reflns_threshold_expression >2sigma(I)
_cod_data_source_file c5cc06251a2.cif
_cod_data_source_block xxx
_cod_depositor_comments
;
The following automatic conversions were performed:

'_symmetry_cell_setting' value 'Monoclinic' changed to 'monoclinic'
according to
/usr/data/users/saulius/crontab/automatic-downloads/current/RSC/lib/dictionaries/cif_core.dic
dictionary named 'cif_core.dic' version 2.4.2 from 2011-04-26.

'_exptl_absorpt_correction_type' value 'Multi-scan' changed to
'multi-scan' according to
/usr/data/users/saulius/crontab/automatic-downloads/current/RSC/lib/dictionaries/cif_core.dic
dictionary named 'cif_core.dic' version 2.4.2 from 2011-04-26.

Automatic conversion script
Id: cif_fix_values 3271 2015-04-21 07:52:19Z andrius 
;
_cod_original_sg_symbol_H-M 'P 21/c'
_cod_database_code 7117892

loop_
_symmetry_equiv_pos_site_id
_symmetry_equiv_pos_as_xyz
1 x,y,z
2 -x,1/2+y,1/2-z
3 -x,-y,-z
4 x,1/2-y,1/2+z

loop_
_atom_site_aniso_label
_atom_site_aniso_U_11
_atom_site_aniso_U_22
_atom_site_aniso_U_33
_atom_site_aniso_U_23
_atom_site_aniso_U_13
_atom_site_aniso_U_12
F1 0.0819(15) 0.1311(15) 0.0735(13) -0.0114(9) 0.0098(11) -0.0270(11)
F2 0.1028(18) 0.191(2) 0.0786(13) 0.0277(12) 0.0432(12) -0.0211(13)
F3 0.1049(18) 0.0935(13) 0.1039(14) 0.0258(11) 0.0189(13) 0.0222(11)
O1 0.1097(18) 0.0679(12) 0.0460(10) -0.0005(8) 0.0359(11) 0.0061(10)
O2 0.157(2) 0.0521(11) 0.0662(11) 0.0056(9) 0.0519(13) 0.0260(11)
N1 0.0492(14) 0.0500(11) 0.0384(10) 0.0013(8) 0.0178(10) 0.0059(8)
C1 0.0519(19) 0.0626(16) 0.0605(18) 0.0064(12) 0.0098(16) 0.0052(13)
C2 0.0418(16) 0.0606(16) 0.0758(19) -0.0051(13) 0.0163(15) -0.0014(11)
C3 0.0484(17) 0.0601(15) 0.0639(17) 0.0026(12) 0.0245(15) -0.0038(12)
C4 0.0475(16) 0.0492(13) 0.0520(14) 0.0048(10) 0.0183(13) -0.0006(11)
C5 0.0430(15) 0.0435(11) 0.0418(13) -0.0050(9) 0.0159(12) -0.0017(10)
C6 0.0552(18) 0.0570(14) 0.0477(15) 0.0044(10) 0.0206(14) -0.0035(12)
C7 0.0491(16) 0.0518(13) 0.0396(13) -0.0015(9) 0.0222(13) -0.0039(10)
C8 0.0448(16) 0.0465(13) 0.0451(14) -0.0027(9) 0.0199(13) -0.0004(10)
C9 0.0625(19) 0.0567(15) 0.0444(14) -0.0005(11) 0.0218(14) 0.0043(12)
C10 0.091(2) 0.0654(17) 0.0532(16) 0.0094(12) 0.0281(16) -0.0005(14)
C11 0.088(2) 0.0581(15) 0.0630(16) 0.0109(12) 0.0328(16) 0.0162(14)
C12 0.0485(17) 0.0577(15) 0.0468(14) -0.0048(10) 0.0199(14) -0.0022(11)
C13 0.0465(18) 0.0612(16) 0.0572(16) -0.0024(11) 0.0195(15) -0.0035(12)
C14 0.0408(16) 0.0550(14) 0.0598(16) -0.0057(11) 0.0185(14) -0.0049(10)
C15 0.0511(19) 0.0818(19) 0.0685(19) 0.0135(14) 0.0169(17) -0.0031(14)
C16 0.054(2) 0.084(2) 0.092(2) 0.0163(16) 0.0110(19) 0.0023(16)
C17 0.0359(17) 0.087(2) 0.114(3) 0.0037(18) 0.0176(19) 0.0026(14)
C18 0.0480(19) 0.086(2) 0.087(2) 0.0003(15) 0.0313(18) -0.0051(14)
C19 0.0474(18) 0.0560(15) 0.0639(18) -0.0033(11) 0.0195(15) -0.0022(11)
C20 0.058(2) 0.090(2) 0.073(2) 0.0016(16) 0.0279(18) -0.0081(16)

loop_
_atom_site_label
_atom_site_type_symbol
_atom_site_thermal_displace_type
_atom_site_fract_x
_atom_site_fract_y
_atom_site_fract_z
_atom_site_occupancy
_atom_site_U_iso_or_equiv
_atom_site_calc_flag
_atom_site_refinement_flags
F1 F Uani 0.34112(14) 0.1665(2) -0.03662(11) 1.000 0.0989(8) . .
F2 F Uani 0.45844(14) 0.3069(3) -0.05296(12) 1.000 0.1207(10) . .
F3 F Uani 0.36946(14) 0.4265(2) 0.01256(11) 1.000 0.1040(9) . .
O1 O Uani 0.11750(14) 0.2374(2) 0.33902(10) 1.000 0.0719(8) . .
O2 O Uani 0.10449(16) 0.4450(2) 0.23635(11) 1.000 0.0879(8) . .
N1 N Uani 0.13365(13) 0.1576(2) 0.21159(11) 1.000 0.0449(7) . .
C1 C Uani -0.1669(2) 0.3115(3) -0.07320(17) 1.000 0.0602(10) . .
C2 C Uani -0.21661(18) 0.2274(3) -0.02488(18) 1.000 0.0599(10) . .
C3 C Uani -0.16676(18) 0.1401(3) 0.05188(17) 1.000 0.0559(9) . .
C4 C Uani -0.06883(18) 0.1379(3) 0.07975(16) 1.000 0.0489(8) . .
C5 C Uani -0.01750(16) 0.2215(3) 0.03157(14) 1.000 0.0422(8) . .
C6 C Uani -0.06953(18) 0.3064(3) -0.04632(15) 1.000 0.0523(9) . .
C7 C Uani 0.08590(16) 0.2160(3) 0.05321(14) 1.000 0.0449(8) . .
C8 C Uani 0.15321(17) 0.1835(3) 0.13053(15) 1.000 0.0441(8) . .
C9 C Uani 0.11768(18) 0.2945(3) 0.25883(15) 1.000 0.0534(9) . .
C10 C Uani 0.1329(2) 0.0525(3) 0.34582(16) 1.000 0.0686(10) . .
C11 C Uani 0.1617(2) 0.0026(3) 0.26597(15) 1.000 0.0676(10) . .
C12 C Uani 0.25242(18) 0.1772(3) 0.13747(15) 1.000 0.0499(9) . .
C13 C Uani 0.33436(19) 0.1676(3) 0.14431(16) 1.000 0.0542(10) . .
C14 C Uani 0.43477(17) 0.1566(3) 0.15585(17) 1.000 0.0512(9) . .
C15 C Uani 0.4952(2) 0.0956(3) 0.23652(18) 1.000 0.0676(11) . .
C16 C Uani 0.5915(2) 0.0842(4) 0.2512(2) 1.000 0.0794(12) . .
C17 C Uani 0.6295(2) 0.1338(4) 0.1866(2) 1.000 0.0803(13) . .
C18 C Uani 0.5712(2) 0.1969(4) 0.1066(2) 1.000 0.0713(11) . .
C19 C Uani 0.47404(18) 0.2075(3) 0.09062(17) 1.000 0.0553(10) . .
C20 C Uani 0.4109(2) 0.2755(4) 0.0039(2) 1.000 0.0720(12) . .
H1 H Uiso -0.19970 0.37200 -0.12440 1.000 0.0720 calc R
H2 H Uiso -0.28270 0.22920 -0.04360 1.000 0.0720 calc R
H3 H Uiso -0.19960 0.08250 0.08490 1.000 0.0670 calc R
H4 H Uiso -0.03640 0.07960 0.13180 1.000 0.0590 calc R
H6 H Uiso -0.03730 0.36080 -0.08080 1.000 0.0630 calc R
H7 H Uiso 0.10860 0.23860 0.00600 1.000 0.0540 calc R
H10A H Uiso 0.07530 -0.00840 0.34530 1.000 0.0820 calc R
H10B H Uiso 0.18290 0.02350 0.40000 1.000 0.0820 calc R
H11A H Uiso 0.22960 -0.01810 0.28170 1.000 0.0810 calc R
H11B H Uiso 0.12780 -0.10060 0.23680 1.000 0.0810 calc R
H15 H Uiso 0.47010 0.06240 0.28080 1.000 0.0810 calc R
H16 H Uiso 0.63110 0.04280 0.30520 1.000 0.0950 calc R
H17 H Uiso 0.69460 0.12480 0.19660 1.000 0.0960 calc R
H18 H Uiso 0.59730 0.23240 0.06340 1.000 0.0860 calc R

loop_
_atom_type_symbol
_atom_type_description
_atom_type_scat_dispersion_real
_atom_type_scat_dispersion_imag
_atom_type_scat_source
O O 0.0106 0.0060 'International Tables Vol C Tables 4.2.6.8 and 6.1.1.4'
N N 0.0061 0.0033 'International Tables Vol C Tables 4.2.6.8 and 6.1.1.4'
F F 0.0171 0.0103 'International Tables Vol C Tables 4.2.6.8 and 6.1.1.4'
H H 0.0000 0.0000 'International Tables Vol C Tables 4.2.6.8 and 6.1.1.4'
C C 0.0033 0.0016 'International Tables Vol C Tables 4.2.6.8 and 6.1.1.4'

loop_
_geom_angle_atom_site_label_1
_geom_angle_atom_site_label_2
_geom_angle_atom_site_label_3
_geom_angle
_geom_angle_publ_flag
C9 O1 C10 110.05(18) yes
C8 N1 C9 121.28(18) yes
C8 N1 C11 123.66(19) yes
C9 N1 C11 111.46(18) yes
C2 C1 C6 120.5(2) no
C1 C2 C3 119.1(3) no
C2 C3 C4 120.4(2) no
C3 C4 C5 121.3(2) no
C4 C5 C6 117.2(2) no
C4 C5 C7 124.8(2) no
C6 C5 C7 117.9(2) no
C1 C6 C5 121.6(2) no
C5 C7 C8 130.1(2) no
N1 C8 C7 123.6(2) yes
N1 C8 C12 114.8(2) yes
C7 C8 C12 121.6(2) no
O1 C9 O2 122.8(2) yes
O1 C9 N1 109.28(19) yes
O2 C9 N1 127.9(2) yes
O1 C10 C11 105.40(19) yes
N1 C11 C10 101.17(19) yes
C8 C12 C13 178.2(2) no
C12 C13 C14 178.1(3) no
C13 C14 C15 118.3(2) no
C13 C14 C19 122.9(2) no
C15 C14 C19 118.8(3) no
C14 C15 C16 120.7(3) no
C15 C16 C17 120.3(3) no
C16 C17 C18 120.2(3) no
C17 C18 C19 120.2(3) no
C14 C19 C18 120.0(2) no
C14 C19 C20 119.8(2) no
C18 C19 C20 120.2(3) no
F1 C20 F2 106.3(2) yes
F1 C20 F3 106.1(2) yes
F1 C20 C19 113.5(2) yes
F2 C20 F3 105.9(2) yes
F2 C20 C19 112.3(3) yes
F3 C20 C19 112.3(2) yes
C2 C1 H1 120.00 no
C6 C1 H1 120.00 no
C1 C2 H2 120.00 no
C3 C2 H2 120.00 no
C2 C3 H3 120.00 no
C4 C3 H3 120.00 no
C3 C4 H4 119.00 no
C5 C4 H4 119.00 no
C1 C6 H6 119.00 no
C5 C6 H6 119.00 no
C5 C7 H7 115.00 no
C8 C7 H7 115.00 no
O1 C10 H10A 111.00 no
O1 C10 H10B 111.00 no
C11 C10 H10A 111.00 no
C11 C10 H10B 111.00 no
H10A C10 H10B 109.00 no
N1 C11 H11A 112.00 no
N1 C11 H11B 112.00 no
C10 C11 H11A 112.00 no
C10 C11 H11B 112.00 no
H11A C11 H11B 109.00 no
C14 C15 H15 120.00 no
C16 C15 H15 120.00 no
C15 C16 H16 120.00 no
C17 C16 H16 120.00 no
C16 C17 H17 120.00 no
C18 C17 H17 120.00 no
C17 C18 H18 120.00 no
C19 C18 H18 120.00 no

loop_
_geom_bond_atom_site_label_1
_geom_bond_atom_site_label_2
_geom_bond_distance
_geom_bond_publ_flag
F1 C20 1.326(4) yes
F2 C20 1.332(4) yes
F3 C20 1.332(4) yes
O1 C9 1.350(3) yes
O1 C10 1.427(3) yes
O2 C9 1.200(3) yes
N1 C8 1.422(3) yes
N1 C9 1.350(3) yes
N1 C11 1.447(3) yes
C1 C2 1.379(4) no
C1 C6 1.371(4) no
C2 C3 1.384(4) no
C3 C4 1.378(4) no
C4 C5 1.393(4) no
C5 C6 1.397(3) no
C5 C7 1.462(4) no
C7 C8 1.342(3) no
C8 C12 1.440(4) no
C10 C11 1.511(4) no
C12 C13 1.187(4) no
C13 C14 1.443(4) no
C14 C15 1.395(4) no
C14 C19 1.395(4) no
C15 C16 1.374(4) no
C16 C17 1.372(4) no
C17 C18 1.382(4) no
C18 C19 1.383(4) no
C19 C20 1.496(4) no
C1 H1 0.9300 no
C2 H2 0.9300 no
C3 H3 0.9300 no
C4 H4 0.9300 no
C6 H6 0.9300 no
C7 H7 0.9300 no
C10 H10A 0.9700 no
C10 H10B 0.9700 no
C11 H11A 0.9700 no
C11 H11B 0.9700 no
C15 H15 0.9300 no
C16 H16 0.9300 no
C17 H17 0.9300 no
C18 H18 0.9300 no

loop_
_geom_contact_atom_site_label_1
_geom_contact_atom_site_label_2
_geom_contact_distance
_geom_contact_site_symmetry_2
_geom_contact_publ_flag
F1 C13 2.913(3) . no
F3 C13 3.042(3) . no
F1 H3 2.7500 3_555 no
F2 H18 2.3700 . no
F3 H10B 2.8100 4_554 no
O2 C7 3.335(3) . no
O1 H7 2.7100 4_555 no
O2 H4 2.7900 2_555 no
O2 H10A 2.6000 2_555 no
O2 H6 2.7900 3_565 no
N1 C4 3.078(3) . no
N1 H4 2.5100 . no
C2 C12 3.524(4) 3_555 no
C3 C10 3.504(3) 2_555 no
C3 C7 3.587(4) 3_555 no
C4 C9 3.499(4) . no
C4 N1 3.078(3) . no
C4 C7 3.390(3) 3_555 no
C5 C9 3.586(3) . no
C7 O2 3.335(3) . no
C7 C4 3.390(3) 3_555 no
C7 C3 3.587(4) 3_555 no
C9 C4 3.499(4) . no
C9 C5 3.586(3) . no
C10 C3 3.504(4) 2_545 no
C12 C2 3.524(4) 3_555 no
C13 F3 3.042(3) . no
C13 F1 2.913(3) . no
C13 C16 3.594(4) 2_655 no
C16 C13 3.594(4) 2_645 no
C2 H10B 2.9500 2_555 no
C3 H10B 3.0500 2_555 no
C4 H10A 2.9600 2_555 no
C8 H4 2.9300 . no
C9 H4 3.0100 . no
C11 H4 3.1000 . no
C12 H11A 2.8400 . no
C13 H16 2.9700 2_655 no
H1 H16 2.4900 4_454 no
H3 F1 2.7500 3_555 no
H4 N1 2.5100 . no
H4 C8 2.9300 . no
H4 C9 3.0100 . no
H4 C11 3.1000 . no
H4 O2 2.7900 2_545 no
H6 H7 2.3600 . no
H6 O2 2.7900 3_565 no
H6 H10A 2.5800 4_554 no
H7 H6 2.3600 . no
H7 O1 2.7100 4_554 no
H10A O2 2.6000 2_545 no
H10A C4 2.9600 2_545 no
H10A H6 2.5800 4_555 no
H10B C2 2.9500 2_545 no
H10B C3 3.0500 2_545 no
H10B F3 2.8100 4_555 no
H11A C12 2.8400 . no
H16 C13 2.9700 2_645 no
H16 H1 2.4900 4_655 no
H18 F2 2.3700 . no

loop_
_geom_hbond_atom_site_label_D
_geom_hbond_atom_site_label_H
_geom_hbond_atom_site_label_A
_geom_hbond_distance_DH
_geom_hbond_distance_HA
_geom_hbond_distance_DA
_geom_hbond_angle_DHA
_geom_hbond_site_symmetry_A
_geom_hbond_publ_flag
C4 H4 N1 0.9300 2.5100 3.078(3) 120.00 . yes
C10 H10A O2 0.9700 2.6000 3.445(4) 146.00 2_545 yes
C18 H18 F2 0.9300 2.3700 2.699(4) 101.00 . yes

loop_
_geom_torsion_atom_site_label_1
_geom_torsion_atom_site_label_2
_geom_torsion_atom_site_label_3
_geom_torsion_atom_site_label_4
_geom_torsion
_geom_torsion_publ_flag
C9 O1 C10 C11 10.5(3) no
C10 O1 C9 O2 178.7(3) no
C10 O1 C9 N1 -0.8(3) no
C8 N1 C9 O1 -169.4(2) no
C11 N1 C9 O1 -10.1(3) no
C8 N1 C9 O2 11.2(4) no
C11 N1 C9 O2 170.5(3) no
C11 N1 C8 C12 -58.0(3) no
C9 N1 C8 C12 98.8(3) no
C8 N1 C11 C10 174.4(2) no
C9 N1 C11 C10 15.6(3) no
C9 N1 C8 C7 -79.6(3) no
C11 N1 C8 C7 123.7(3) no
C6 C1 C2 C3 1.0(4) no
C2 C1 C6 C5 -2.0(4) no
C1 C2 C3 C4 0.3(4) no
C2 C3 C4 C5 -0.5(4) no
C3 C4 C5 C6 -0.4(3) no
C3 C4 C5 C7 -175.8(2) no
C4 C5 C7 C8 -22.7(4) no
C4 C5 C6 C1 1.7(3) no
C6 C5 C7 C8 161.9(2) no
C7 C5 C6 C1 177.4(2) no
C5 C7 C8 C12 177.5(2) no
C5 C7 C8 N1 -4.3(4) no
O1 C10 C11 N1 -15.1(3) no
C13 C14 C15 C16 -179.4(2) no
C19 C14 C15 C16 -0.6(4) no
C13 C14 C19 C18 178.7(2) no
C13 C14 C19 C20 -0.6(4) no
C15 C14 C19 C18 0.0(4) no
C15 C14 C19 C20 -179.3(2) no
C14 C15 C16 C17 0.4(4) no
C15 C16 C17 C18 0.5(5) no
C16 C17 C18 C19 -1.1(5) no
C17 C18 C19 C14 0.9(4) no
C17 C18 C19 C20 -179.9(3) no
C14 C19 C20 F1 -55.3(3) no
C14 C19 C20 F2 -175.7(2) no
C14 C19 C20 F3 65.1(3) no
C18 C19 C20 F1 125.5(3) no
C18 C19 C20 F2 5.0(4) no
C18 C19 C20 F3 -114.2(3) no
